data_2108454
loop_
_publ_author_name
'Fukui, Hiroshi'
'Fujimoto, Manato'
'Akahama, Yuichi'
'Sano-Furukawa, Asami'
'Hattori, Takanori'

_publ_section_title
;
 Structure change of monoclinic ZrO~2~ baddeleyite involving softenings of
 bulk modulus and atom vibrations
;
_journal_issue 4
_journal_name_full 'Acta Crystallographica Section B'
_journal_page_first
;
;
_journal_paper_doi 10.1107/S2052520619007923
_journal_volume 75
_journal_year 2019
_chemical_formula_sum 'O2 Zr'
_chemical_formula_weight 123.22
_space_group_IT_number 14
_space_group_name_Hall '-P 2ybc'
_space_group_name_H-M_alt 'P 1 21/c 1'
_symmetry_cell_setting monoclinic
_symmetry_space_group_name_Hall '-P 2ybc'
_symmetry_space_group_name_H-M 'P 1 21/c 1'
_audit_creation_date 2019-05-07T13:21
_audit_creation_method 'from EXP file using GSAS2CIF'
_audit_update_record ' 2019-05-07T13:21  Initial CIF as created by GSAS2CIF'
_cell_angle_alpha 90.0
_cell_angle_beta 98.706(5)
_cell_angle_gamma 90.0
_cell_formula_units_Z 4
_cell_length_a 5.09098(29)
_cell_length_b 5.20930(33)
_cell_length_c 5.23197(32)
_cell_volume 137.155(15)
_computing_structure_refinement GSAS
_diffrn_radiation_probe neutron
_exptl_absorpt_correction_T_max 1.00000
_exptl_absorpt_correction_T_min 1.00000
_exptl_absorpt_process_details
;   GSAS Absorption/surface roughness correction: function number 0
 No correction is applied.
;
_pd_block_id 2019-05-07T13:21|34855|FUKUI,_Hiroshi|PLANET
_pd_calc_method 'Rietveld Refinement'
_pd_instr_location ' ?'
_pd_meas_2theta_fixed 90.00
_pd_meas_number_of_points 3712
_pd_phase_name 'from Z:/2017A/Fukui/46p0ton/gsas34841/34841.EXP'
_pd_proc_info_datetime 2019-05-07T13:21:30
_pd_proc_info_excluded_regions ' ?'
_pd_proc_ls_background_function
;   GSAS Background function number 1 with 18 terms.
 Shifted Chebyshev function of 1st kind
      1:   0.220392     2:   5.475970E-02 3:  -6.935650E-04 4:  -1.550670E-02
      5:  -1.599520E-02 6:  -3.332530E-03 7:  -9.268370E-03 8:   3.203870E-03
      9:   4.725210E-0310:   3.599950E-0311:   1.187920E-0312:   8.565980E-04
     13:   1.639110E-0314:  -1.174560E-0315:   7.275620E-0416:   2.303690E-03
     17:   1.989760E-0318:  -6.173770E-04
;
_pd_proc_ls_peak_cutoff 0.00100
_pd_proc_ls_profile_function
;
 TOF Profile function number 3 with  21 terms
 Profile coefficients for exponential pseudovoigt
  convolution Von Dreele, 1990 (unpublished)
 #1 (alp  ) = ******** #2 (bet-0) = 0.015258 #3 (bet-1) = 0.731691
 #4 (sig-0) =      2.8 #5 (sig-1) =    354.1 #6 (sig-2) =    113.3
 #7 (gam-0) =     0.00 #8 (gam-1) =    38.92 #9 (gam-2) =     0.93
 #10(gsf  ) =     0.00 #11(g1ec ) =     0.00 #12(g2ec ) =     0.00
 #13(rstr ) =    0.000 #14(rsta ) =    0.000 #15(rsca ) =    0.000
 #16(L11)   =    0.000 #17(L22)   =    0.000 #18(L33)   =    0.000
 #19(L12)   =    0.000 #20(L13)   =    0.000 #21(L23)   =    0.000
 Peak tails are ignored  where the intensity is below 0.0010 times the peak
   Aniso. broadening axis   0.0   0.0   1.0
;
_pd_proc_ls_prof_R_factor 0.0210
_pd_proc_ls_prof_wR_expected 0.0168
_pd_proc_ls_prof_wR_factor 0.0228
_pd_proc_number_of_points 3712
_pd_spec_mounting ' ?'
_refine_ls_goodness_of_fit_all 1.36
_refine_ls_matrix_type full
_refine_ls_number_parameters 35
_refine_ls_number_restraints 0
_refine_ls_R_Fsqd_factor 0.06231
_refine_ls_shift/su_max 0.02
_refine_ls_shift/su_mean 0.00
_reflns_d_resolution_high 0.699
_reflns_d_resolution_low 3.130
_reflns_limit_h_max 7
_reflns_limit_h_min 0
_reflns_limit_k_max 8
_reflns_limit_k_min 0
_reflns_limit_l_max 7
_reflns_limit_l_min -8
_reflns_number_total 423
_cod_data_source_file xk5055sup1.cif
_cod_data_source_block 34855
_cod_depositor_comments
;
The following automatic conversions were performed:

'_geom_bond_publ_flag' value 'N' changed to 'n' according to
/home/data/users/saulius/crontab/automatic-downloads/rss-feeds/IUCr/lib/dictionaries/cif_core.dic
dictionary named 'cif_core.dic' version 2.4.2 from 2011-04-26 (21
time).

'_geom_angle_publ_flag' value 'N' changed to 'n' according to
/home/data/users/saulius/crontab/automatic-downloads/rss-feeds/IUCr/lib/dictionaries/cif_core.dic
dictionary named 'cif_core.dic' version 2.4.2 from 2011-04-26 (30
times).

Automatic conversion script
Id: cif_fix_values 4973 2017-02-22 13:04:09Z antanas 
;
_cod_original_cell_volume 137.155(10)
_cod_database_code 2108454
_gsas_exptl_extinct_corr_t_min 1.00000
_gsas_exptl_extinct_corr_t_max 1.00000

loop_
_symmetry_equiv_pos_site_id
_symmetry_equiv_pos_as_xyz
1 +x,+y,+z
2 -x,+y+1/2,-z+1/2
-1 -x,-y,-z
-2 +x,-y+1/2,+z+1/2

loop_
_atom_site_type_symbol
_atom_site_label
_atom_site_fract_x
_atom_site_fract_y
_atom_site_fract_z
_atom_site_occupancy
_atom_site_thermal_displace_type
_atom_site_U_iso_or_equiv
_atom_site_symmetry_multiplicity
Zr Zr 0.2761(5) 0.0388(5) 0.2080(5) 1.0 Uiso 0.0015 4
O O1 0.0775(7) 0.3501(6) 0.3278(6) 1.0 Uiso 0.00375 4
O O2 0.4449(6) 0.7591(6) 0.4870(7) 1.0 Uiso 0.00066 4

loop_
_atom_type_symbol
_atom_type_number_in_cell
_atom_type_scat_length_neutron
_atom_type_scat_source
Zr 4.0 0.7160 International_Tables_Vol_C
O 8.0 0.5803 International_Tables_Vol_C

loop_
_geom_angle_atom_site_label_1
_geom_angle_atom_site_label_2
_geom_angle_atom_site_label_3
_geom_angle
_geom_angle_site_symmetry_1
_geom_angle_site_symmetry_3
_geom_angle_publ_flag
O1 Zr O1 86.57(12) 1_555 2_545 n
O1 Zr O1 83.51(16) 1_555 -2_565 n
O1 Zr O2 119.48(20) 1_555 1_545 n
O1 Zr O2 96.42(19) 1_555 2_645 n
O1 Zr O2 72.51(17) 1_555 -1_666 n
O1 Zr O2 166.01(22) 1_555 -2_565 n
O1 Zr O1 76.20(15) 2_545 -2_565 n
O1 Zr O2 89.55(16) 2_545 1_545 n
O1 Zr O2 146.72(16) 2_545 2_645 n
O1 Zr O2 138.73(17) 2_545 -1_666 n
O1 Zr O2 91.24(18) 2_545 -2_565 n
O1 Zr O2 152.52(15) -2_565 1_545 n
O1 Zr O2 71.27(14) -2_565 2_645 n
O1 Zr O2 133.43(14) -2_565 -1_666 n
O1 Zr O2 82.55(16) -2_565 -2_565 n
O2 Zr O2 116.75(15) 1_545 2_645 n
O2 Zr O2 71.84(16) 1_545 -1_666 n
O2 Zr O2 74.28(11) 1_545 -2_565 n
O2 Zr O2 72.50(10) 2_645 -1_666 n
O2 Zr O2 77.96(13) 2_645 -2_565 n
O2 Zr O2 117.00(15) -1_666 -2_565 n
Zr O1 Zr 145.20(20) 1_555 2_555 n
Zr O1 Zr 107.89(19) 1_555 -2_555 n
Zr O1 Zr 103.80(15) 2_555 -2_555 n
Zr O2 Zr 105.05(18) 1_565 2_655 n
Zr O2 Zr 108.16(16) 1_565 -1_666 n
Zr O2 Zr 133.77(22) 1_565 -2_555 n
Zr O2 Zr 101.09(14) 2_655 -1_666 n
Zr O2 Zr 102.04(13) 2_655 -2_555 n
Zr O2 Zr 102.41(14) -1_666 -2_555 n

loop_
_geom_bond_atom_site_label_1
_geom_bond_atom_site_label_2
_geom_bond_distance
_geom_bond_site_symmetry_2
_geom_bond_publ_flag
Zr Zr 3.446(4) 2_645 n
Zr Zr 3.446(4) 2_655 n
Zr Zr 3.309(6) -1_555 n
Zr Zr 3.406(5) -1_655 n
Zr Zr 3.548(6) -1_656 n
Zr Zr 3.4182(32) -2_554 n
Zr Zr 3.4182(32) -2_555 n
Zr O1 2.058(5) 1_555 n
Zr O1 2.035(4) 2_545 n
Zr O1 2.169(5) -2_554 n
Zr O2 2.148(4) 1_545 n
Zr O2 2.194(4) 2_645 n
Zr O2 2.233(4) -1_666 n
Zr O2 2.188(5) -2_554 n
O1 Zr 2.058(5) 1_555 n
O1 Zr 2.035(4) 2_555 n
O1 Zr 2.169(5) -2_555 n
O2 Zr 2.148(4) 1_565 n
O2 Zr 2.194(4) 2_655 n
O2 Zr 2.233(4) -1_666 n
O2 Zr 2.188(5) -2_555 n
